data_1542297
loop_
_publ_author_name
'Shi, Xueliang'
'Quintero, Estefan\'ia'
'Lee, Sangsu'
'Jing, Linzhi'
'Herng, Tun Seng'
'Zheng, Bin'
'Huang, Kuo-Wei'
'L\'opez Navarrete, Juan T.'
'Ding, Jun'
'Kim, Dongho'
'Casado, Juan'
'Chi, Chunyan'

_publ_section_title
;
 Benzo-thia-fused [n]thienoacenequinodimethanes with small to moderate
 diradical characters: the role of pro-aromaticity versus anti-aromaticity
;
_journal_issue 5
_journal_name_full 'Chem. Sci.'
_journal_page_first 3036
_journal_paper_doi 10.1039/C5SC04706D
_journal_volume 7
_journal_year 2016
_chemical_formula_sum 'C54 H68 S4 Si2'
_chemical_formula_weight 901.50
_chemical_name_systematic BDTh-TIPS
_chemical_properties_physical 'Air-sensitive, Oxygen-sensitive, Light-sensitive, Photo-sensitive'
_space_group_crystal_system monoclinic
_space_group_IT_number 14
_space_group_name_Hall '-P 2yn'
_space_group_name_H-M_alt 'P 1 21/n 1'
_symmetry_space_group_name_Hall '-P 2yn'
_symmetry_space_group_name_H-M 'P 1 21/n 1'
_atom_sites_solution_hydrogens geom
_audit_block_doi 10.5517/cc1jn1mv
_audit_creation_method SHELXL-2014/6
_audit_update_record
;
2015-08-18 deposited with the CCDC.
2016-01-19 downloaded from the CCDC.
;
_cell_angle_alpha 90
_cell_angle_beta 94.3960(10)
_cell_angle_gamma 90
_cell_formula_units_Z 4
_cell_length_a 6.9436(2)
_cell_length_b 21.6735(6)
_cell_length_c 33.9795(8)
_cell_measurement_reflns_used 9973
_cell_measurement_temperature 100(2)
_cell_measurement_theta_max 68.43
_cell_measurement_theta_min 2.42
_cell_volume 5098.6(2)
_computing_cell_refinement 'Bruker SAINT'
_computing_data_collection 'Bruker APEX2'
_computing_data_reduction 'Bruker SAINT'
_computing_molecular_graphics 'Bruker SHELXTL'
_computing_publication_material 'Bruker SHELXTL'
_computing_structure_refinement 'SHELXL-2014/6 (Sheldrick, 2014)'
_computing_structure_solution 'SHELXS-97 (Sheldrick 2008)'
_diffrn_ambient_temperature 100(2)
_diffrn_measured_fraction_theta_full 0.991
_diffrn_measured_fraction_theta_max 0.990
_diffrn_measurement_device_type 'Bruker D8 Venture'
_diffrn_measurement_method '\f and \w scans'
_diffrn_radiation_type CuK\a
_diffrn_radiation_wavelength 1.54178
_diffrn_reflns_av_R_equivalents 0.0495
_diffrn_reflns_av_unetI/netI 0.0453
_diffrn_reflns_Laue_measured_fraction_full 0.991
_diffrn_reflns_Laue_measured_fraction_max 0.990
_diffrn_reflns_limit_h_max 8
_diffrn_reflns_limit_h_min -4
_diffrn_reflns_limit_k_max 25
_diffrn_reflns_limit_k_min -25
_diffrn_reflns_limit_l_max 36
_diffrn_reflns_limit_l_min -40
_diffrn_reflns_number 25307
_diffrn_reflns_point_group_measured_fraction_full 0.991
_diffrn_reflns_point_group_measured_fraction_max 0.990
_diffrn_reflns_theta_full 66.500
_diffrn_reflns_theta_max 66.593
_diffrn_reflns_theta_min 2.420
_diffrn_source 'Sealed Microfocusing Source'
_exptl_absorpt_coefficient_mu 2.410
_exptl_absorpt_correction_T_max 0.7531
_exptl_absorpt_correction_T_min 0.6226
_exptl_absorpt_correction_type multi-scan
_exptl_absorpt_process_details 'Sadabs, (Sheldrick 2012)'
_exptl_crystal_colour Dark_Green
_exptl_crystal_density_diffrn 1.174
_exptl_crystal_density_meas ?
_exptl_crystal_density_method 'Not Measured'
_exptl_crystal_description Needle
_exptl_crystal_F_000 1936
_exptl_crystal_preparation 'Magnetic properties'
_exptl_crystal_size_max 0.291
_exptl_crystal_size_mid 0.069
_exptl_crystal_size_min 0.023
_refine_diff_density_max 0.547
_refine_diff_density_min -0.495
_refine_diff_density_rms 0.061
_refine_ls_extinction_method none
_refine_ls_goodness_of_fit_ref 1.018
_refine_ls_hydrogen_treatment constr
_refine_ls_matrix_type full
_refine_ls_number_parameters 802
_refine_ls_number_reflns 8924
_refine_ls_number_restraints 372
_refine_ls_restrained_S_all 1.044
_refine_ls_R_factor_all 0.0680
_refine_ls_R_factor_gt 0.0495
_refine_ls_shift/su_max 0.001
_refine_ls_shift/su_mean 0.000
_refine_ls_structure_factor_coef Fsqd
_refine_ls_weighting_details 'w=1/[\s^2^(Fo^2^)+(0.0683P)^2^+3.6066P] where P=(Fo^2^+2Fc^2^)/3'
_refine_ls_weighting_scheme calc
_refine_ls_wR_factor_gt 0.1206
_refine_ls_wR_factor_ref 0.1327
_reflns_Friedel_coverage 0.000
_reflns_number_gt 6962
_reflns_number_total 8924
_reflns_threshold_expression 'I > 2\s(I)'
_cod_data_source_file c5sc04706d2.cif
_cod_data_source_block F294
_cod_depositor_comments
;
The following automatic conversions were performed:

'_exptl_absorpt_correction_type' value 'Multi-scan' changed to
'multi-scan' according to
/usr/data/users/saulius/crontab/automatic-downloads/rss-feeds/RSC/lib/dictionaries/cif_core.dic
dictionary named 'cif_core.dic' version 2.4.2 from 2011-04-26.

'_exptl_crystal_density_meas' value 'Not Measured' was changed to '?'
- the value is perceived as not measured.

Automatic conversion script
Id: cif_fix_values 4268 2015-11-12 08:31:59Z antanas 

 Adding full bibliography for 1542294--1542297.cif.
;
_cod_database_code 1542297
_shelx_space_group_comment
; 
The symmetry employed for this shelxl refinement is uniquely defined 
by the following loop, which should always be used as a source of 
symmetry information in preference to the above space-group names. 
They are only intended as comments. 
;
_shelxl_version_number 2014/6

loop_
_space_group_symop_operation_xyz
'x, y, z'
'-x+1/2, y+1/2, -z+1/2'
'-x, -y, -z'
'x-1/2, -y-1/2, z-1/2'

loop_
_atom_site_label
_atom_site_type_symbol
_atom_site_fract_x
_atom_site_fract_y
_atom_site_fract_z
_atom_site_U_iso_or_equiv
_atom_site_adp_type
_atom_site_occupancy
_atom_site_site_symmetry_order
_atom_site_calc_flag
_atom_site_refinement_flags_posn
_atom_site_refinement_flags_adp
_atom_site_refinement_flags_occupancy
_atom_site_disorder_assembly
_atom_site_disorder_group
Si1 Si 0.72008(11) 0.53853(4) 0.77898(2) 0.0376(2) Uani 1 1 d . . . . .
S1 S 0.41006(9) 0.68004(4) 0.96591(2) 0.03616(18) Uani 1 1 d . . . . .
S2 S 0.52025(9) 0.50823(4) 0.90887(2) 0.03237(17) Uani 1 1 d . . . . .
S3 S 0.43051(8) 0.85177(3) 0.42543(2) 0.02255(14) Uani 1 1 d . . . . .
S4 S 0.41860(9) 0.88360(3) 0.55005(2) 0.02253(14) Uani 1 1 d . . . . .
C1 C 0.3910(4) 0.71907(15) 0.92038(8) 0.0357(7) Uani 1 1 d . . . . .
C2 C 0.3517(4) 0.78169(16) 0.92182(10) 0.0423(8) Uani 1 1 d . . . . .
H2 H 0.3380 0.8008 0.9466 0.051 Uiso 1 1 calc R U . . .
C3 C 0.3323(4) 0.81672(15) 0.88780(10) 0.0428(7) Uani 1 1 d . . . . .
H3 H 0.3062 0.8596 0.8897 0.051 Uiso 1 1 calc R U . . .
C4 C 0.3501(4) 0.79054(15) 0.85078(9) 0.0386(7) Uani 1 1 d . . . . .
C5 C 0.3930(4) 0.72813(14) 0.84988(8) 0.0340(6) Uani 1 1 d . . . . .
H5 H 0.4076 0.7094 0.8250 0.041 Uiso 1 1 calc R U . . .
C6 C 0.4160(4) 0.69121(14) 0.88376(8) 0.0317(6) Uani 1 1 d . . . . .
C7 C 0.4635(4) 0.62614(14) 0.88023(8) 0.0313(6) Uani 1 1 d . . . . .
C8 C 0.4688(3) 0.58688(14) 0.91249(8) 0.0304(6) Uani 1 1 d . . . . .
C9 C 0.4450(3) 0.60412(14) 0.95200(8) 0.0306(6) Uani 1 1 d . . . . .
C10 C 0.4684(3) 0.55524(14) 0.97857(8) 0.0308(6) Uani 1 1 d . . . . .
C11 C 0.4566(3) 0.55576(15) 1.02018(7) 0.0308(6) Uani 1 1 d . . . . .
H11 H 0.4280 0.5926 1.0337 0.037 Uiso 1 1 calc R U . . .
C12 C 0.4877(3) 0.50164(15) 1.04007(7) 0.0316(6) Uani 1 1 d . . . . .
C13 C 0.3140(5) 0.82686(15) 0.81216(11) 0.0454(8) Uani 1 1 d . . . . .
C17 C 0.5217(4) 0.60156(13) 0.84414(8) 0.0306(6) Uani 1 1 d . . . . .
C18 C 0.5848(4) 0.57750(13) 0.81570(8) 0.0317(6) Uani 1 1 d . . . . .
C55 C 0.3892(3) 0.77215(11) 0.43167(7) 0.0230(5) Uani 1 1 d . . . . .
C56 C 0.3742(4) 0.73710(12) 0.39717(8) 0.0278(6) Uani 1 1 d . . . . .
H56 H 0.3835 0.7567 0.3724 0.033 Uiso 1 1 calc R U . . .
C57 C 0.3459(4) 0.67382(12) 0.39881(8) 0.0297(6) Uani 1 1 d . . . . .
H57 H 0.3347 0.6506 0.3750 0.036 Uiso 1 1 calc R U . . .
C58 C 0.3335(4) 0.64360(12) 0.43482(8) 0.0298(6) Uani 1 1 d . . . . .
C59 C 0.3426(4) 0.67956(12) 0.46861(8) 0.0288(6) Uani 1 1 d . . . . .
H59 H 0.3307 0.6598 0.4933 0.035 Uiso 1 1 calc R U . . .
C60 C 0.3686(3) 0.74377(12) 0.46814(7) 0.0238(5) Uani 1 1 d . . . . .
C61 C 0.3678(3) 0.77850(11) 0.50479(7) 0.0237(5) Uani 1 1 d . . . . .
C62 C 0.4095(3) 0.84081(11) 0.50622(7) 0.0213(5) Uani 1 1 d . . . . .
C63 C 0.4436(3) 0.87887(11) 0.47361(7) 0.0210(5) Uani 1 1 d . . . . .
C64 C 0.4750(3) 0.94093(11) 0.48358(7) 0.0198(5) Uani 1 1 d . . . . .
C65 C 0.5115(3) 0.99110(11) 0.45832(7) 0.0207(5) Uani 1 1 d . . . . .
H65 H 0.5195 0.9852 0.4308 0.025 Uiso 1 1 calc R U . . .
C66 C 0.5346(3) 1.04815(11) 0.47505(7) 0.0207(5) Uani 1 1 d . . . . .
C67 C 0.3181(4) 0.57291(13) 0.43755(8) 0.0341(6) Uani 1 1 d . . . . .
C71 C 0.3037(4) 0.75011(12) 0.53933(8) 0.0278(6) Uani 1 1 d . . . . .
C72 C 0.2321(4) 0.72939(15) 0.56760(9) 0.0390(7) Uani 1 1 d . . . . .
C14 C 0.1480(13) 0.7972(4) 0.7920(3) 0.047(2) Uani 0.5 1 d . . P A 1
H14A H 0.1086 0.8202 0.7679 0.071 Uiso 0.5 1 calc R U P A 1
H14B H 0.0414 0.7966 0.8093 0.071 Uiso 0.5 1 calc R U P A 1
H14C H 0.1816 0.7549 0.7852 0.071 Uiso 0.5 1 calc R U P A 1
C15 C 0.2765(14) 0.8926(4) 0.8250(2) 0.053(2) Uani 0.5 1 d . . P A 1
H15A H 0.2422 0.9181 0.8017 0.080 Uiso 0.5 1 calc R U P A 1
H15B H 0.3931 0.9092 0.8393 0.080 Uiso 0.5 1 calc R U P A 1
H15C H 0.1699 0.8929 0.8423 0.080 Uiso 0.5 1 calc R U P A 1
C16 C 0.5014(12) 0.8216(4) 0.7929(2) 0.055(2) Uani 0.5 1 d . . P A 1
H16A H 0.5257 0.7783 0.7868 0.082 Uiso 0.5 1 calc R U P A 1
H16B H 0.6070 0.8374 0.8109 0.082 Uiso 0.5 1 calc R U P A 1
H16C H 0.4934 0.8458 0.7685 0.082 Uiso 0.5 1 calc R U P A 1
C14A C 0.0908(13) 0.8258(5) 0.7958(3) 0.058(2) Uani 0.5 1 d . . P A 2
H14D H 0.0751 0.8485 0.7708 0.086 Uiso 0.5 1 calc R U P A 2
H14E H 0.0121 0.8451 0.8151 0.086 Uiso 0.5 1 calc R U P A 2
H14F H 0.0490 0.7829 0.7914 0.086 Uiso 0.5 1 calc R U P A 2
C15A C 0.3661(15) 0.8969(4) 0.8122(3) 0.052(2) Uani 0.5 1 d . . P A 2
H15D H 0.3304 0.9144 0.7861 0.079 Uiso 0.5 1 calc R U P A 2
H15E H 0.5053 0.9019 0.8186 0.079 Uiso 0.5 1 calc R U P A 2
H15F H 0.2953 0.9183 0.8320 0.079 Uiso 0.5 1 calc R U P A 2
C16A C 0.4123(15) 0.8005(4) 0.7749(2) 0.063(2) Uani 0.5 1 d . . P A 2
H16D H 0.3587 0.7597 0.7682 0.094 Uiso 0.5 1 calc R U P A 2
H16E H 0.5520 0.7970 0.7812 0.094 Uiso 0.5 1 calc R U P A 2
H16F H 0.3868 0.8285 0.7525 0.094 Uiso 0.5 1 calc R U P A 2
C19 C 0.8832(9) 0.4790(3) 0.7998(2) 0.0442(8) Uani 0.5 1 d . U P B 1
H19 H 0.9845 0.4711 0.7810 0.053 Uiso 0.5 1 calc R U P B 1
C20 C 0.9812(12) 0.4938(4) 0.8396(2) 0.0464(10) Uani 0.5 1 d . U P B 1
H20A H 0.8835 0.5025 0.8582 0.070 Uiso 0.5 1 calc R U P B 1
H20B H 1.0642 0.5300 0.8374 0.070 Uiso 0.5 1 calc R U P B 1
H20C H 1.0598 0.4585 0.8491 0.070 Uiso 0.5 1 calc R U P B 1
C21 C 0.7647(10) 0.4193(3) 0.8038(2) 0.0493(10) Uani 0.5 1 d . U P B 1
H21A H 0.8485 0.3869 0.8157 0.074 Uiso 0.5 1 calc R U P B 1
H21B H 0.7118 0.4059 0.7776 0.074 Uiso 0.5 1 calc R U P B 1
H21C H 0.6586 0.4272 0.8205 0.074 Uiso 0.5 1 calc R U P B 1
C22 C 0.5611(9) 0.5114(3) 0.73561(17) 0.0412(9) Uani 0.5 1 d . U P B 1
H22 H 0.4864 0.4759 0.7456 0.049 Uiso 0.5 1 calc R U P B 1
C23 C 0.6723(10) 0.4848(3) 0.70244(18) 0.0460(10) Uani 0.5 1 d . U P B 1
H23A H 0.5820 0.4644 0.6830 0.069 Uiso 0.5 1 calc R U P B 1
H23B H 0.7672 0.4547 0.7134 0.069 Uiso 0.5 1 calc R U P B 1
H23C H 0.7391 0.5182 0.6896 0.069 Uiso 0.5 1 calc R U P B 1
C24 C 0.4088(10) 0.5575(3) 0.71890(19) 0.0456(10) Uani 0.5 1 d . U P B 1
H24A H 0.4701 0.5882 0.7028 0.068 Uiso 0.5 1 calc R U P B 1
H24B H 0.3504 0.5783 0.7407 0.068 Uiso 0.5 1 calc R U P B 1
H24C H 0.3085 0.5355 0.7026 0.068 Uiso 0.5 1 calc R U P B 1
C25 C 0.8740(9) 0.6091(3) 0.7571(2) 0.0469(10) Uani 0.5 1 d . U P B 1
H25 H 0.9381 0.5978 0.7327 0.056 Uiso 0.5 1 calc R U P B 1
C26 C 1.0297(10) 0.6136(3) 0.7981(2) 0.0437(10) Uani 0.5 1 d . U P B 1
H26A H 1.1562 0.5977 0.7920 0.066 Uiso 0.5 1 calc R U P B 1
H26B H 0.9801 0.5890 0.8192 0.066 Uiso 0.5 1 calc R U P B 1
H26C H 1.0425 0.6567 0.8065 0.066 Uiso 0.5 1 calc R U P B 1
C27 C 0.7614(11) 0.6701(4) 0.7533(2) 0.0564(11) Uani 0.5 1 d . U P B 1
H27A H 0.7467 0.6871 0.7796 0.085 Uiso 0.5 1 calc R U P B 1
H27B H 0.6336 0.6626 0.7399 0.085 Uiso 0.5 1 calc R U P B 1
H27C H 0.8321 0.6996 0.7379 0.085 Uiso 0.5 1 calc R U P B 1
C19A C 0.9727(9) 0.5431(3) 0.79688(19) 0.0425(8) Uani 0.5 1 d . U P B 2
H19A H 1.0341 0.5128 0.7795 0.051 Uiso 0.5 1 calc R U P B 2
C20A C 1.0630(10) 0.6208(4) 0.7778(2) 0.0500(10) Uani 0.5 1 d . U P B 2
H20D H 1.1607 0.6380 0.7971 0.075 Uiso 0.5 1 calc R U P B 2
H20E H 0.9543 0.6496 0.7740 0.075 Uiso 0.5 1 calc R U P B 2
H20F H 1.1199 0.6144 0.7526 0.075 Uiso 0.5 1 calc R U P B 2
C21A C 1.0251(11) 0.5167(4) 0.8380(2) 0.0427(10) Uani 0.5 1 d . U P B 2
H21D H 1.1629 0.5232 0.8452 0.064 Uiso 0.5 1 calc R U P B 2
H21E H 0.9968 0.4724 0.8381 0.064 Uiso 0.5 1 calc R U P B 2
H21F H 0.9491 0.5376 0.8572 0.064 Uiso 0.5 1 calc R U P B 2
C22A C 0.6300(9) 0.4511(3) 0.7901(2) 0.0455(8) Uani 0.5 1 d . U P B 2
H22A H 0.6709 0.4427 0.8184 0.055 Uiso 0.5 1 calc R U P B 2
C23A C 0.7318(10) 0.4037(3) 0.7663(2) 0.0510(11) Uani 0.5 1 d . U P B 2
H23D H 0.6955 0.3621 0.7744 0.076 Uiso 0.5 1 calc R U P B 2
H23E H 0.8719 0.4089 0.7709 0.076 Uiso 0.5 1 calc R U P B 2
H23F H 0.6937 0.4094 0.7381 0.076 Uiso 0.5 1 calc R U P B 2
C24A C 0.4131(9) 0.4444(3) 0.7860(2) 0.0451(12) Uani 0.5 1 d . U P B 2
H24D H 0.3643 0.4562 0.7592 0.068 Uiso 0.5 1 calc R U P B 2
H24E H 0.3559 0.4713 0.8051 0.068 Uiso 0.5 1 calc R U P B 2
H24F H 0.3782 0.4015 0.7909 0.068 Uiso 0.5 1 calc R U P B 2
C25A C 0.6445(10) 0.5597(3) 0.72901(18) 0.0430(8) Uani 0.5 1 d . U P B 2
H25A H 0.5215 0.5375 0.7210 0.052 Uiso 0.5 1 calc R U P B 2
C26A C 0.7960(10) 0.5411(3) 0.70096(18) 0.0471(11) Uani 0.5 1 d . U P B 2
H26D H 0.7507 0.5523 0.6739 0.071 Uiso 0.5 1 calc R U P B 2
H26E H 0.8171 0.4964 0.7025 0.071 Uiso 0.5 1 calc R U P B 2
H26F H 0.9175 0.5626 0.7084 0.071 Uiso 0.5 1 calc R U P B 2
C27A C 0.6068(10) 0.6296(3) 0.7258(2) 0.0468(11) Uani 0.5 1 d . U P B 2
H27D H 0.7287 0.6519 0.7312 0.070 Uiso 0.5 1 calc R U P B 2
H27E H 0.5159 0.6418 0.7451 0.070 Uiso 0.5 1 calc R U P B 2
H27F H 0.5519 0.6395 0.6991 0.070 Uiso 0.5 1 calc R U P B 2
C68 C 0.5163(11) 0.5501(3) 0.4551(2) 0.0394(15) Uani 0.5 1 d . . P C 1
H68A H 0.5472 0.5697 0.4808 0.059 Uiso 0.5 1 calc R U P C 1
H68B H 0.6153 0.5609 0.4372 0.059 Uiso 0.5 1 calc R U P C 1
H68C H 0.5127 0.5052 0.4584 0.059 Uiso 0.5 1 calc R U P C 1
C69 C 0.2836(10) 0.5437(3) 0.39531(19) 0.0373(14) Uani 0.5 1 d . . P C 1
H69A H 0.2718 0.4989 0.3977 0.056 Uiso 0.5 1 calc R U P C 1
H69B H 0.3928 0.5536 0.3798 0.056 Uiso 0.5 1 calc R U P C 1
H69C H 0.1645 0.5605 0.3821 0.056 Uiso 0.5 1 calc R U P C 1
C70 C 0.1565(10) 0.5570(3) 0.4618(2) 0.0370(13) Uani 0.5 1 d . . P C 1
H70A H 0.1493 0.5121 0.4647 0.056 Uiso 0.5 1 calc R U P C 1
H70B H 0.0349 0.5724 0.4489 0.056 Uiso 0.5 1 calc R U P C 1
H70C H 0.1785 0.5761 0.4879 0.056 Uiso 0.5 1 calc R U P C 1
C68A C 0.5099(11) 0.5442(3) 0.4303(3) 0.0506(18) Uani 0.5 1 d . . P C 2
H68D H 0.6104 0.5611 0.4491 0.076 Uiso 0.5 1 calc R U P C 2
H68E H 0.5417 0.5536 0.4033 0.076 Uiso 0.5 1 calc R U P C 2
H68F H 0.5024 0.4994 0.4337 0.076 Uiso 0.5 1 calc R U P C 2
C69A C 0.1607(13) 0.5475(3) 0.4085(2) 0.0524(18) Uani 0.5 1 d . . P C 2
H69D H 0.1610 0.5023 0.4098 0.079 Uiso 0.5 1 calc R U P C 2
H69E H 0.1846 0.5606 0.3817 0.079 Uiso 0.5 1 calc R U P C 2
H69F H 0.0349 0.5631 0.4152 0.079 Uiso 0.5 1 calc R U P C 2
C70A C 0.2673(13) 0.5486(3) 0.4796(2) 0.0522(18) Uani 0.5 1 d . . P C 2
H70D H 0.1448 0.5667 0.4863 0.078 Uiso 0.5 1 calc R U P C 2
H70E H 0.3702 0.5604 0.4995 0.078 Uiso 0.5 1 calc R U P C 2
H70F H 0.2554 0.5035 0.4788 0.078 Uiso 0.5 1 calc R U P C 2
Si2 Si 0.0839(3) 0.69033(10) 0.60150(5) 0.0280(4) Uani 0.5 1 d . . P D 1
C73 C -0.1175(12) 0.6447(4) 0.5738(2) 0.0422(9) Uani 0.5 1 d . U P D 1
H73 H -0.0666 0.6019 0.5707 0.051 Uiso 0.5 1 calc R U P D 1
C74 C -0.1732(10) 0.6685(3) 0.5321(2) 0.0450(11) Uani 0.5 1 d . U P D 1
H74A H -0.2690 0.6408 0.5189 0.068 Uiso 0.5 1 calc R U P D 1
H74B H -0.0581 0.6700 0.5172 0.068 Uiso 0.5 1 calc R U P D 1
H74C H -0.2282 0.7100 0.5337 0.068 Uiso 0.5 1 calc R U P D 1
C75 C -0.2972(9) 0.6384(3) 0.5962(2) 0.0445(10) Uani 0.5 1 d . U P D 1
H75A H -0.3615 0.6786 0.5973 0.067 Uiso 0.5 1 calc R U P D 1
H75B H -0.2606 0.6241 0.6232 0.067 Uiso 0.5 1 calc R U P D 1
H75C H -0.3854 0.6085 0.5828 0.067 Uiso 0.5 1 calc R U P D 1
C76 C 0.2381(10) 0.6361(3) 0.63288(19) 0.0439(8) Uani 0.5 1 d . U P D 1
H76 H 0.3401 0.6619 0.6472 0.053 Uiso 0.5 1 calc R U P D 1
C77 C 0.3428(10) 0.5888(3) 0.6100(2) 0.0488(11) Uani 0.5 1 d . U P D 1
H77A H 0.4222 0.5628 0.6285 0.073 Uiso 0.5 1 calc R U P D 1
H77B H 0.4257 0.6098 0.5922 0.073 Uiso 0.5 1 calc R U P D 1
H77C H 0.2486 0.5631 0.5947 0.073 Uiso 0.5 1 calc R U P D 1
C78 C 0.1263(10) 0.6047(3) 0.6648(2) 0.0500(13) Uani 0.5 1 d . U P D 1
H78A H 0.0257 0.5780 0.6522 0.075 Uiso 0.5 1 calc R U P D 1
H78B H 0.0665 0.6363 0.6805 0.075 Uiso 0.5 1 calc R U P D 1
H78C H 0.2156 0.5799 0.6820 0.075 Uiso 0.5 1 calc R U P D 1
C79 C -0.0138(10) 0.7560(3) 0.63043(19) 0.0417(7) Uani 0.5 1 d . U P D 1
H79 H -0.1120 0.7386 0.6474 0.050 Uiso 0.5 1 calc R U P D 1
C80 C -0.1157(11) 0.8031(4) 0.6026(2) 0.0460(9) Uani 0.5 1 d . U P D 1
H80A H -0.1821 0.8335 0.6181 0.069 Uiso 0.5 1 calc R U P D 1
H80B H -0.2101 0.7819 0.5844 0.069 Uiso 0.5 1 calc R U P D 1
H80C H -0.0202 0.8240 0.5875 0.069 Uiso 0.5 1 calc R U P D 1
C81 C 0.1432(10) 0.7855(3) 0.6572(2) 0.0500(10) Uani 0.5 1 d . U P D 1
H81A H 0.2349 0.8065 0.6412 0.075 Uiso 0.5 1 calc R U P D 1
H81B H 0.2109 0.7536 0.6734 0.075 Uiso 0.5 1 calc R U P D 1
H81C H 0.0858 0.8155 0.6744 0.075 Uiso 0.5 1 calc R U P D 1
Si2A Si 0.0796(3) 0.71716(10) 0.61164(6) 0.0344(4) Uani 0.5 1 d . U P D 2
C73A C -0.0274(9) 0.6383(3) 0.60023(19) 0.0401(7) Uani 0.5 1 d . U P D 2
H73A H -0.1124 0.6274 0.6216 0.048 Uiso 0.5 1 calc R U P D 2
C74A C 0.1302(10) 0.5883(3) 0.5992(2) 0.0462(10) Uani 0.5 1 d . U P D 2
H74D H 0.0694 0.5480 0.5939 0.069 Uiso 0.5 1 calc R U P D 2
H74E H 0.2061 0.5871 0.6247 0.069 Uiso 0.5 1 calc R U P D 2
H74F H 0.2152 0.5980 0.5783 0.069 Uiso 0.5 1 calc R U P D 2
C75A C -0.1538(12) 0.6397(4) 0.5606(2) 0.0433(10) Uani 0.5 1 d . U P D 2
H75D H -0.0732 0.6501 0.5392 0.065 Uiso 0.5 1 calc R U P D 2
H75E H -0.2556 0.6707 0.5621 0.065 Uiso 0.5 1 calc R U P D 2
H75F H -0.2127 0.5990 0.5557 0.065 Uiso 0.5 1 calc R U P D 2
C76A C 0.2461(10) 0.7154(3) 0.65764(18) 0.0429(7) Uani 0.5 1 d . U P D 2
H76A H 0.3311 0.6785 0.6552 0.051 Uiso 0.5 1 calc R U P D 2
C77A C 0.3810(10) 0.7707(3) 0.6625(2) 0.0471(11) Uani 0.5 1 d . U P D 2
H77D H 0.3054 0.8080 0.6670 0.071 Uiso 0.5 1 calc R U P D 2
H77E H 0.4497 0.7759 0.6386 0.071 Uiso 0.5 1 calc R U P D 2
H77F H 0.4746 0.7640 0.6852 0.071 Uiso 0.5 1 calc R U P D 2
C78A C 0.1396(10) 0.7049(3) 0.69488(19) 0.0499(12) Uani 0.5 1 d . U P D 2
H78D H 0.2338 0.7003 0.7177 0.075 Uiso 0.5 1 calc R U P D 2
H78E H 0.0611 0.6674 0.6918 0.075 Uiso 0.5 1 calc R U P D 2
H78F H 0.0558 0.7403 0.6990 0.075 Uiso 0.5 1 calc R U P D 2
C79A C -0.1249(11) 0.7765(3) 0.6094(2) 0.0413(7) Uani 0.5 1 d . U P D 2
H79A H -0.1827 0.7761 0.5815 0.050 Uiso 0.5 1 calc R U P D 2
C80A C -0.0529(10) 0.8427(3) 0.6173(2) 0.0446(9) Uani 0.5 1 d . U P D 2
H80D H -0.1614 0.8715 0.6132 0.067 Uiso 0.5 1 calc R U P D 2
H80E H 0.0456 0.8529 0.5992 0.067 Uiso 0.5 1 calc R U P D 2
H80F H 0.0030 0.8460 0.6446 0.067 Uiso 0.5 1 calc R U P D 2
C81A C -0.2882(10) 0.7603(3) 0.6349(2) 0.0462(9) Uani 0.5 1 d . U P D 2
H81D H -0.2378 0.7579 0.6626 0.069 Uiso 0.5 1 calc R U P D 2
H81E H -0.3439 0.7204 0.6266 0.069 Uiso 0.5 1 calc R U P D 2
H81F H -0.3882 0.7923 0.6320 0.069 Uiso 0.5 1 calc R U P D 2

loop_
_atom_site_aniso_label
_atom_site_aniso_U_11
_atom_site_aniso_U_22
_atom_site_aniso_U_33
_atom_site_aniso_U_23
_atom_site_aniso_U_13
_atom_site_aniso_U_12
Si1 0.0343(4) 0.0473(5) 0.0304(4) -0.0115(3) -0.0024(3) 0.0072(3)
S1 0.0239(3) 0.0571(5) 0.0277(3) -0.0144(3) 0.0032(3) -0.0077(3)
S2 0.0272(3) 0.0502(4) 0.0200(3) -0.0053(3) 0.0032(2) -0.0037(3)
S3 0.0239(3) 0.0218(3) 0.0218(3) 0.0018(2) 0.0011(2) 0.0010(2)
S4 0.0259(3) 0.0199(3) 0.0219(3) 0.0031(2) 0.0026(2) -0.0006(2)
C1 0.0203(13) 0.0524(19) 0.0346(15) -0.0110(13) 0.0032(11) -0.0088(12)
C2 0.0241(14) 0.057(2) 0.0462(18) -0.0207(15) 0.0059(12) -0.0069(13)
C3 0.0306(15) 0.0405(18) 0.057(2) -0.0133(15) 0.0017(14) -0.0036(13)
C4 0.0231(13) 0.0444(18) 0.0482(17) -0.0059(14) 0.0017(12) -0.0079(12)
C5 0.0258(13) 0.0415(16) 0.0348(15) -0.0066(12) 0.0035(11) -0.0096(12)
C6 0.0201(12) 0.0445(17) 0.0307(14) -0.0078(12) 0.0032(10) -0.0087(11)
C7 0.0207(12) 0.0488(17) 0.0248(13) -0.0056(12) 0.0032(10) -0.0079(11)
C8 0.0176(12) 0.0490(17) 0.0248(13) -0.0063(12) 0.0035(10) -0.0065(11)
C9 0.0162(12) 0.0514(18) 0.0242(13) -0.0064(12) 0.0020(10) -0.0081(11)
C10 0.0122(11) 0.0555(18) 0.0247(13) -0.0085(12) 0.0025(9) -0.0088(11)
C11 0.0176(12) 0.0523(18) 0.0228(13) -0.0056(12) 0.0021(10) -0.0061(11)
C12 0.0151(11) 0.0587(19) 0.0209(12) -0.0050(12) 0.0010(10) -0.0076(12)
C13 0.0449(18) 0.0340(17) 0.058(2) -0.0028(15) 0.0069(15) -0.0068(14)
C17 0.0287(13) 0.0374(15) 0.0259(13) 0.0008(12) 0.0024(11) -0.0074(12)
C18 0.0340(14) 0.0367(15) 0.0242(13) 0.0006(11) 0.0008(11) -0.0043(12)
C55 0.0188(11) 0.0213(12) 0.0290(13) 0.0002(10) 0.0019(10) 0.0027(9)
C56 0.0251(13) 0.0302(14) 0.0283(13) 0.0002(11) 0.0023(10) 0.0031(10)
C57 0.0277(13) 0.0271(14) 0.0343(14) -0.0067(11) 0.0025(11) 0.0013(11)
C58 0.0260(13) 0.0233(13) 0.0395(15) -0.0030(11) -0.0012(11) 0.0022(11)
C59 0.0286(13) 0.0241(13) 0.0330(14) 0.0026(11) -0.0026(11) 0.0011(11)
C60 0.0195(11) 0.0220(12) 0.0297(13) 0.0008(10) -0.0008(10) 0.0017(9)
C61 0.0225(12) 0.0225(12) 0.0260(12) 0.0036(10) 0.0013(10) 0.0016(10)
C62 0.0176(11) 0.0228(12) 0.0233(12) 0.0003(10) 0.0001(9) 0.0006(9)
C63 0.0164(11) 0.0233(12) 0.0234(12) 0.0008(10) 0.0019(9) 0.0010(9)
C64 0.0128(10) 0.0219(12) 0.0250(12) 0.0017(9) 0.0025(9) 0.0015(9)
C65 0.0169(11) 0.0243(13) 0.0207(11) 0.0026(10) 0.0003(9) 0.0010(9)
C66 0.0158(11) 0.0230(12) 0.0236(12) 0.0053(9) 0.0023(9) 0.0016(9)
C67 0.0420(16) 0.0241(14) 0.0355(15) -0.0033(11) -0.0012(12) 0.0002(12)
C71 0.0302(13) 0.0222(13) 0.0306(14) 0.0016(11) -0.0017(11) -0.0016(10)
C72 0.0396(16) 0.0393(17) 0.0378(16) 0.0133(13) 0.0015(13) -0.0078(13)
C14 0.056(5) 0.041(5) 0.041(4) 0.013(4) -0.024(4) 0.002(4)
C15 0.073(6) 0.045(4) 0.039(5) 0.013(4) -0.011(4) 0.001(4)
C16 0.068(5) 0.060(5) 0.037(4) 0.022(4) 0.003(4) -0.001(4)
C14A 0.046(5) 0.073(7) 0.050(5) 0.032(5) -0.016(4) -0.005(5)
C15A 0.081(7) 0.033(4) 0.042(5) 0.003(3) -0.005(4) -0.016(4)
C16A 0.101(7) 0.043(5) 0.047(5) 0.019(4) 0.031(5) 0.014(5)
C19 0.0391(16) 0.0484(17) 0.0451(15) 0.0022(15) 0.0030(14) 0.0006(14)
C20 0.040(2) 0.053(2) 0.0452(18) 0.005(2) -0.0024(17) 0.0023(19)
C21 0.046(2) 0.048(2) 0.054(2) 0.0054(18) 0.0032(18) 0.0034(17)
C22 0.0472(19) 0.046(2) 0.0303(17) -0.0047(16) 0.0004(16) -0.0050(16)
C23 0.053(2) 0.051(2) 0.0337(18) -0.0073(18) 0.0022(17) -0.0049(18)
C24 0.052(2) 0.050(2) 0.034(2) -0.0040(19) -0.0053(19) -0.0040(19)
C25 0.044(2) 0.051(2) 0.046(2) 0.0020(19) 0.0064(18) -0.0111(18)
C26 0.0408(19) 0.050(2) 0.041(2) 0.0051(19) 0.0050(18) -0.0116(17)
C27 0.054(2) 0.057(2) 0.057(2) 0.009(2) 0.000(2) -0.007(2)
C19A 0.0374(16) 0.0475(18) 0.0423(16) 0.0016(15) 0.0015(14) -0.0035(14)
C20A 0.045(2) 0.054(2) 0.051(2) 0.0009(19) 0.0009(19) -0.0105(18)
C21A 0.037(2) 0.047(2) 0.0434(18) 0.0041(19) -0.0032(17) -0.0029(18)
C22A 0.0409(17) 0.0461(18) 0.0498(17) 0.0004(16) 0.0049(15) 0.0005(15)
C23A 0.046(2) 0.048(2) 0.059(2) -0.002(2) 0.007(2) 0.0006(19)
C24A 0.042(2) 0.044(3) 0.049(3) -0.005(2) 0.006(2) -0.006(2)
C25A 0.0488(18) 0.0483(18) 0.0315(15) -0.0028(15) 0.0000(15) -0.0040(15)
C26A 0.056(2) 0.053(2) 0.032(2) -0.0036(19) 0.0030(19) -0.003(2)
C27A 0.049(2) 0.050(2) 0.040(2) 0.0059(19) 0.0005(19) 0.0000(19)
C68 0.062(4) 0.022(3) 0.034(3) -0.001(3) -0.001(3) 0.009(3)
C69 0.049(4) 0.025(3) 0.040(3) -0.008(2) 0.008(3) 0.000(3)
C70 0.054(4) 0.017(3) 0.040(3) -0.003(2) 0.003(3) -0.007(3)
C68A 0.050(4) 0.027(4) 0.075(6) 0.005(4) 0.007(4) 0.005(3)
C69A 0.076(5) 0.018(3) 0.059(5) 0.003(3) -0.021(4) -0.004(3)
C70A 0.076(5) 0.029(4) 0.053(4) 0.003(3) 0.016(4) -0.002(4)
Si2 0.0290(8) 0.0293(10) 0.0262(9) 0.0096(7) 0.0065(7) 0.0017(8)
C73 0.0439(18) 0.0356(16) 0.047(2) 0.0033(17) 0.0028(16) -0.0050(15)
C74 0.045(2) 0.040(2) 0.049(2) 0.002(2) -0.002(2) -0.0043(19)
C75 0.0433(19) 0.0389(19) 0.051(2) 0.0042(18) 0.0028(18) -0.0054(17)
C76 0.0471(16) 0.0401(16) 0.0446(16) 0.0105(15) 0.0057(15) 0.0014(15)
C77 0.049(2) 0.041(2) 0.055(2) 0.011(2) 0.005(2) 0.0047(19)
C78 0.051(3) 0.051(3) 0.048(3) 0.021(2) 0.005(2) 0.004(2)
C79 0.0484(13) 0.0350(14) 0.0427(13) -0.0018(12) 0.0103(12) -0.0008(12)
C80 0.0518(17) 0.0377(19) 0.0494(18) -0.0018(17) 0.0098(16) 0.0024(18)
C81 0.0557(19) 0.0459(19) 0.0487(18) -0.0074(17) 0.0046(17) -0.0010(17)
Si2A 0.0451(9) 0.0264(9) 0.0328(9) 0.0001(7) 0.0105(7) -0.0070(8)
C73A 0.0441(14) 0.0329(13) 0.0434(15) 0.0018(13) 0.0051(13) -0.0066(13)
C74A 0.0491(19) 0.0376(18) 0.0514(19) 0.0060(17) 0.0020(18) -0.0022(17)
C75A 0.0446(19) 0.0373(17) 0.048(2) 0.0018(18) 0.0026(18) -0.0052(16)
C76A 0.0500(14) 0.0386(14) 0.0404(14) 0.0013(13) 0.0061(13) -0.0031(13)
C77A 0.053(2) 0.043(2) 0.046(2) -0.0051(19) 0.002(2) -0.005(2)
C78A 0.059(3) 0.051(3) 0.041(2) 0.001(2) 0.006(2) -0.006(2)
C79A 0.0489(14) 0.0336(15) 0.0425(14) 0.0007(13) 0.0107(12) -0.0037(14)
C80A 0.0505(19) 0.0367(19) 0.0476(19) -0.0008(17) 0.0092(17) -0.0003(17)
C81A 0.0505(19) 0.0394(19) 0.0499(19) 0.0000(17) 0.0115(17) 0.0001(17)

loop_
_atom_type_symbol
_atom_type_description
_atom_type_scat_dispersion_real
_atom_type_scat_dispersion_imag
_atom_type_scat_source
C C 0.0181 0.0091 'International Tables Vol C Tables 4.2.6.8 and 6.1.1.4'
H H 0.0000 0.0000 'International Tables Vol C Tables 4.2.6.8 and 6.1.1.4'
Si Si 0.2541 0.3302 'International Tables Vol C Tables 4.2.6.8 and 6.1.1.4'
S S 0.3331 0.5567 'International Tables Vol C Tables 4.2.6.8 and 6.1.1.4'

loop_
_geom_angle_atom_site_label_1
_geom_angle_atom_site_label_2
_geom_angle_atom_site_label_3
_geom_angle
_geom_angle_site_symmetry_1
_geom_angle_site_symmetry_3
C25A Si1 C19A 120.5(3) . .
C25A Si1 C18 113.5(2) . .
C19A Si1 C18 106.3(2) . .
C19 Si1 C18 113.5(2) . .
C19 Si1 C22 113.2(3) . .
C18 Si1 C22 112.4(2) . .
C19 Si1 C25 110.2(3) . .
C18 Si1 C25 102.3(2) . .
C22 Si1 C25 104.1(3) . .
C25A Si1 C22A 109.9(3) . .
C19A Si1 C22A 106.9(3) . .
C18 Si1 C22A 97.0(2) . .
C9 S1 C1 102.67(14) . .
C8 S2 C12 91.57(14) . 3_667
C63 S3 C55 102.41(12) . .
C66 S4 C62 91.66(11) 3_676 .
C2 C1 C6 119.3(3) . .
C2 C1 S1 116.2(2) . .
C6 C1 S1 124.5(3) . .
C3 C2 C1 121.0(3) . .
C3 C2 H2 119.5 . .
C1 C2 H2 119.5 . .
C2 C3 C4 121.5(3) . .
C2 C3 H3 119.3 . .
C4 C3 H3 119.3 . .
C5 C4 C3 116.8(3) . .
C5 C4 C13 120.2(3) . .
C3 C4 C13 122.9(3) . .
C4 C5 C6 123.4(3) . .
C4 C5 H5 118.3 . .
C6 C5 H5 118.3 . .
C5 C6 C1 117.9(3) . .
C5 C6 C7 119.9(2) . .
C1 C6 C7 122.2(3) . .
C8 C7 C17 117.3(3) . .
C8 C7 C6 121.5(2) . .
C17 C7 C6 121.0(3) . .
C7 C8 C9 126.2(3) . .
C7 C8 S2 122.4(2) . .
C9 C8 S2 111.3(2) . .
C10 C9 C8 113.4(3) . .
C10 C9 S1 123.8(2) . .
C8 C9 S1 122.5(2) . .
C9 C10 C11 128.7(3) . .
C9 C10 C12 112.8(2) . 3_667
C11 C10 C12 118.5(3) . 3_667
C12 C11 C10 117.9(3) . .
C12 C11 H11 121.1 . .
C10 C11 H11 121.1 . .
C11 C12 C10 123.6(2) . 3_667
C11 C12 S2 125.5(2) . 3_667
C10 C12 S2 110.9(2) 3_667 3_667
C14 C13 C16 116.4(6) . .
C14 C13 C15 113.9(6) . .
C16 C13 C15 111.6(6) . .
C14 C13 C4 104.5(4) . .
C16 C13 C4 104.1(4) . .
C15 C13 C4 104.8(4) . .
C4 C13 C15A 118.4(4) . .
C4 C13 C16A 116.4(4) . .
C15A C13 C16A 103.7(5) . .
C4 C13 C14A 112.3(4) . .
C15A C13 C14A 103.4(6) . .
C16A C13 C14A 100.4(6) . .
C18 C17 C7 173.6(3) . .
C17 C18 Si1 169.3(3) . .
C56 C55 C60 119.9(2) . .
C56 C55 S3 115.73(19) . .
C60 C55 S3 124.35(19) . .
C57 C56 C55 120.4(2) . .
C57 C56 H56 119.8 . .
C55 C56 H56 119.8 . .
C56 C57 C58 121.2(2) . .
C56 C57 H57 119.4 . .
C58 C57 H57 119.4 . .
C59 C58 C57 117.4(2) . .
C59 C58 C67 120.6(2) . .
C57 C58 C67 121.9(2) . .
C58 C59 C60 123.1(3) . .
C58 C59 H59 118.4 . .
C60 C59 H59 118.4 . .
C55 C60 C59 117.9(2) . .
C55 C60 C61 122.5(2) . .
C59 C60 C61 119.6(2) . .
C62 C61 C71 118.1(2) . .
C62 C61 C60 121.4(2) . .
C71 C61 C60 120.2(2) . .
C61 C62 C63 126.1(2) . .
C61 C62 S4 122.79(19) . .
C63 C62 S4 111.09(18) . .
C64 C63 C62 113.7(2) . .
C64 C63 S3 123.33(18) . .
C62 C63 S3 122.79(19) . .
C63 C64 C65 128.4(2) . .
C63 C64 C66 112.2(2) . 3_676
C65 C64 C66 119.4(2) . 3_676
C66 C65 C64 117.6(2) . .
C66 C65 H65 121.2 . .
C64 C65 H65 121.2 . .
C65 C66 C64 123.1(2) . 3_676
C65 C66 S4 125.65(19) . 3_676
C64 C66 S4 111.29(18) 3_676 3_676
C68A C67 C69A 110.2(5) . .
C70 C67 C68 113.8(4) . .
C70 C67 C58 108.9(3) . .
C68A C67 C58 109.5(3) . .
C69A C67 C58 111.8(3) . .
C68 C67 C58 106.2(3) . .
C70 C67 C69 110.2(4) . .
C68 C67 C69 107.1(4) . .
C58 C67 C69 110.6(3) . .
C68A C67 C70A 105.7(5) . .
C69A C67 C70A 105.4(5) . .
C58 C67 C70A 114.0(3) . .
C72 C71 C61 173.3(3) . .
C71 C72 Si2 166.5(3) . .
C71 C72 Si2A 164.3(3) . .
C13 C14 H14A 109.5 . .
C13 C14 H14B 109.5 . .
H14A C14 H14B 109.5 . .
C13 C14 H14C 109.5 . .
H14A C14 H14C 109.5 . .
H14B C14 H14C 109.5 . .
C13 C15 H15A 109.5 . .
C13 C15 H15B 109.5 . .
H15A C15 H15B 109.5 . .
C13 C15 H15C 109.5 . .
H15A C15 H15C 109.5 . .
H15B C15 H15C 109.5 . .
C13 C16 H16A 109.5 . .
C13 C16 H16B 109.5 . .
H16A C16 H16B 109.5 . .
C13 C16 H16C 109.5 . .
H16A C16 H16C 109.5 . .
H16B C16 H16C 109.5 . .
C13 C14A H14D 109.5 . .
C13 C14A H14E 109.5 . .
H14D C14A H14E 109.5 . .
C13 C14A H14F 109.5 . .
H14D C14A H14F 109.5 . .
H14E C14A H14F 109.5 . .
C13 C15A H15D 109.5 . .
C13 C15A H15E 109.5 . .
H15D C15A H15E 109.5 . .
C13 C15A H15F 109.5 . .
H15D C15A H15F 109.5 . .
H15E C15A H15F 109.5 . .
C13 C16A H16D 109.5 . .
C13 C16A H16E 109.5 . .
H16D C16A H16E 109.5 . .
C13 C16A H16F 109.5 . .
H16D C16A H16F 109.5 . .
H16E C16A H16F 109.5 . .
C20 C19 C21 108.0(6) . .
C20 C19 Si1 115.0(5) . .
C21 C19 Si1 107.9(4) . .
C20 C19 H19 108.6 . .
C21 C19 H19 108.6 . .
Si1 C19 H19 108.6 . .
C19 C20 H20A 109.5 . .
C19 C20 H20B 109.5 . .
H20A C20 H20B 109.5 . .
C19 C20 H20C 109.5 . .
H20A C20 H20C 109.5 . .
H20B C20 H20C 109.5 . .
C19 C21 H21A 109.5 . .
C19 C21 H21B 109.5 . .
H21A C21 H21B 109.5 . .
C19 C21 H21C 109.5 . .
H21A C21 H21C 109.5 . .
H21B C21 H21C 109.5 . .
C23 C22 C24 110.2(5) . .
C23 C22 Si1 113.5(5) . .
C24 C22 Si1 115.9(4) . .
C23 C22 H22 105.4 . .
C24 C22 H22 105.4 . .
Si1 C22 H22 105.4 . .
C22 C23 H23A 109.5 . .
C22 C23 H23B 109.5 . .
H23A C23 H23B 109.5 . .
C22 C23 H23C 109.5 . .
H23A C23 H23C 109.5 . .
H23B C23 H23C 109.5 . .
C22 C24 H24A 109.5 . .
C22 C24 H24B 109.5 . .
H24A C24 H24B 109.5 . .
C22 C24 H24C 109.5 . .
H24A C24 H24C 109.5 . .
H24B C24 H24C 109.5 . .
C27 C25 C26 107.9(6) . .
C27 C25 Si1 113.5(5) . .
C26 C25 Si1 93.6(4) . .
C27 C25 H25 113.4 . .
C26 C25 H25 113.4 . .
Si1 C25 H25 113.4 . .
C25 C26 H26A 109.5 . .
C25 C26 H26B 109.5 . .
H26A C26 H26B 109.5 . .
C25 C26 H26C 109.5 . .
H26A C26 H26C 109.5 . .
H26B C26 H26C 109.5 . .
C25 C27 H27A 109.5 . .
C25 C27 H27B 109.5 . .
H27A C27 H27B 109.5 . .
C25 C27 H27C 109.5 . .
H27A C27 H27C 109.5 . .
H27B C27 H27C 109.5 . .
C21A C19A Si1 116.2(5) . .
C21A C19A C20A 125.1(5) . .
Si1 C19A C20A 105.4(4) . .
C21A C19A H19A 102.2 . .
Si1 C19A H19A 102.2 . .
C20A C19A H19A 102.2 . .
C19A C20A H20D 109.5 . .
C19A C20A H20E 109.5 . .
H20D C20A H20E 109.5 . .
C19A C20A H20F 109.5 . .
H20D C20A H20F 109.5 . .
H20E C20A H20F 109.5 . .
C19A C21A H21D 109.5 . .
C19A C21A H21E 109.5 . .
H21D C21A H21E 109.5 . .
C19A C21A H21F 109.5 . .
H21D C21A H21F 109.5 . .
H21E C21A H21F 109.5 . .
C24A C22A C23A 112.8(6) . .
C24A C22A Si1 113.0(5) . .
C23A C22A Si1 111.6(5) . .
C24A C22A H22A 106.3 . .
C23A C22A H22A 106.3 . .
Si1 C22A H22A 106.3 . .
C22A C23A H23D 109.5 . .
C22A C23A H23E 109.5 . .
H23D C23A H23E 109.5 . .
C22A C23A H23F 109.5 . .
H23D C23A H23F 109.5 . .
H23E C23A H23F 109.5 . .
C22A C24A H24D 109.5 . .
C22A C24A H24E 109.5 . .
H24D C24A H24E 109.5 . .
C22A C24A H24F 109.5 . .
H24D C24A H24F 109.5 . .
H24E C24A H24F 109.5 . .
C26A C25A C27A 109.7(5) . .
C26A C25A Si1 110.9(5) . .
C27A C25A Si1 110.7(4) . .
C26A C25A H25A 108.5 . .
C27A C25A H25A 108.5 . .
Si1 C25A H25A 108.5 . .
C25A C26A H26D 109.5 . .
C25A C26A H26E 109.5 . .
H26D C26A H26E 109.5 . .
C25A C26A H26F 109.5 . .
H26D C26A H26F 109.5 . .
H26E C26A H26F 109.5 . .
C25A C27A H27D 109.5 . .
C25A C27A H27E 109.5 . .
H27D C27A H27E 109.5 . .
C25A C27A H27F 109.5 . .
H27D C27A H27F 109.5 . .
H27E C27A H27F 109.5 . .
C67 C68 H68A 109.5 . .
C67 C68 H68B 109.5 . .
H68A C68 H68B 109.5 . .
C67 C68 H68C 109.5 . .
H68A C68 H68C 109.5 . .
H68B C68 H68C 109.5 . .
C67 C69 H69A 109.5 . .
C67 C69 H69B 109.5 . .
H69A C69 H69B 109.5 . .
C67 C69 H69C 109.5 . .
H69A C69 H69C 109.5 . .
H69B C69 H69C 109.5 . .
C67 C70 H70A 109.5 . .
C67 C70 H70B 109.5 . .
H70A C70 H70B 109.5 . .
C67 C70 H70C 109.5 . .
H70A C70 H70C 109.5 . .
H70B C70 H70C 109.5 . .
C67 C68A H68D 109.5 . .
C67 C68A H68E 109.5 . .
H68D C68A H68E 109.5 . .
C67 C68A H68F 109.5 . .
H68D C68A H68F 109.5 . .
H68E C68A H68F 109.5 . .
C67 C69A H69D 109.5 . .
C67 C69A H69E 109.5 . .
H69D C69A H69E 109.5 . .
C67 C69A H69F 109.5 . .
H69D C69A H69F 109.5 . .
H69E C69A H69F 109.5 . .
C67 C70A H70D 109.5 . .
C67 C70A H70E 109.5 . .
H70D C70A H70E 109.5 . .
C67 C70A H70F 109.5 . .
H70D C70A H70F 109.5 . .
H70E C70A H70F 109.5 . .
C72 Si2 C76 109.2(2) . .
C72 Si2 C79 102.9(2) . .
C76 Si2 C79 113.0(3) . .
C72 Si2 C73 111.1(3) . .
C76 Si2 C73 108.8(4) . .
C79 Si2 C73 111.8(4) . .
C75 C73 C74 109.7(6) . .
C75 C73 Si2 113.5(5) . .
C74 C73 Si2 114.0(5) . .
C75 C73 H73 106.4 . .
C74 C73 H73 106.4 . .
Si2 C73 H73 106.4 . .
C73 C74 H74A 109.5 . .
C73 C74 H74B 109.5 . .
H74A C74 H74B 109.5 . .
C73 C74 H74C 109.5 . .
H74A C74 H74C 109.5 . .
H74B C74 H74C 109.5 . .
C73 C75 H75A 109.5 . .
C73 C75 H75B 109.5 . .
H75A C75 H75B 109.5 . .
C73 C75 H75C 109.5 . .
H75A C75 H75C 109.5 . .
H75B C75 H75C 109.5 . .
C77 C76 C78 110.6(6) . .
C77 C76 Si2 114.4(5) . .
C78 C76 Si2 112.5(5) . .
C77 C76 H76 106.3 . .
C78 C76 H76 106.3 . .
Si2 C76 H76 106.3 . .
C76 C77 H77A 109.5 . .
C76 C77 H77B 109.5 . .
H77A C77 H77B 109.5 . .
C76 C77 H77C 109.5 . .
H77A C77 H77C 109.5 . .
H77B C77 H77C 109.5 . .
C76 C78 H78A 109.5 . .
C76 C78 H78B 109.5 . .
H78A C78 H78B 109.5 . .
C76 C78 H78C 109.5 . .
H78A C78 H78C 109.5 . .
H78B C78 H78C 109.5 . .
C81 C79 C80 111.7(6) . .
C81 C79 Si2 111.2(5) . .
C80 C79 Si2 110.5(5) . .
C81 C79 H79 107.7 . .
C80 C79 H79 107.7 . .
Si2 C79 H79 107.7 . .
C79 C80 H80A 109.5 . .
C79 C80 H80B 109.5 . .
H80A C80 H80B 109.5 . .
C79 C80 H80C 109.5 . .
H80A C80 H80C 109.5 . .
H80B C80 H80C 109.5 . .
C79 C81 H81A 109.5 . .
C79 C81 H81B 109.5 . .
H81A C81 H81B 109.5 . .
C79 C81 H81C 109.5 . .
H81A C81 H81C 109.5 . .
H81B C81 H81C 109.5 . .
C76A Si2A C73A 111.1(3) . .
C76A Si2A C79A 117.2(3) . .
C73A Si2A C79A 108.7(3) . .
C76A Si2A C72 108.2(2) . .
C73A Si2A C72 101.3(2) . .
C79A Si2A C72 109.2(2) . .
C74A C73A C75A 110.5(6) . .
C74A C73A Si2A 111.8(4) . .
C75A C73A Si2A 110.4(5) . .
C74A C73A H73A 108.0 . .
C75A C73A H73A 108.0 . .
Si2A C73A H73A 108.0 . .
C73A C74A H74D 109.5 . .
C73A C74A H74E 109.5 . .
H74D C74A H74E 109.5 . .
C73A C74A H74F 109.5 . .
H74D C74A H74F 109.5 . .
H74E C74A H74F 109.5 . .
C73A C75A H75D 109.5 . .
C73A C75A H75E 109.5 . .
H75D C75A H75E 109.5 . .
C73A C75A H75F 109.5 . .
H75D C75A H75F 109.5 . .
H75E C75A H75F 109.5 . .
C77A C76A C78A 111.0(6) . .
C77A C76A Si2A 114.2(5) . .
C78A C76A Si2A 112.7(5) . .
C77A C76A H76A 106.1 . .
C78A C76A H76A 106.1 . .
Si2A C76A H76A 106.1 . .
C76A C77A H77D 109.5 . .
C76A C77A H77E 109.5 . .
H77D C77A H77E 109.5 . .
C76A C77A H77F 109.5 . .
H77D C77A H77F 109.5 . .
H77E C77A H77F 109.5 . .
C76A C78A H78D 109.5 . .
C76A C78A H78E 109.5 . .
H78D C78A H78E 109.5 . .
C76A C78A H78F 109.5 . .
H78D C78A H78F 109.5 . .
H78E C78A H78F 109.5 . .
C81A C79A C80A 111.2(6) . .
C81A C79A Si2A 114.0(5) . .
C80A C79A Si2A 113.0(5) . .
C81A C79A H79A 106.0 . .
C80A C79A H79A 106.0 . .
Si2A C79A H79A 106.0 . .
C79A C80A H80D 109.5 . .
C79A C80A H80E 109.5 . .
H80D C80A H80E 109.5 . .
C79A C80A H80F 109.5 . .
H80D C80A H80F 109.5 . .
H80E C80A H80F 109.5 . .
C79A C81A H81D 109.5 . .
C79A C81A H81E 109.5 . .
H81D C81A H81E 109.5 . .
C79A C81A H81F 109.5 . .
H81D C81A H81F 109.5 . .
H81E C81A H81F 109.5 . .

loop_
_geom_bond_atom_site_label_1
_geom_bond_atom_site_label_2
_geom_bond_distance
_geom_bond_site_symmetry_2
Si1 C25A 1.798(6) .
Si1 C19A 1.815(6) .
Si1 C19 1.824(7) .
Si1 C18 1.825(3) .
Si1 C22 1.868(6) .
Si1 C25 2.039(7) .
Si1 C22A 2.040(7) .
S1 C9 1.734(3) .
S1 C1 1.759(3) .
S2 C8 1.748(3) .
S2 C12 1.753(3) 3_667
S3 C63 1.735(2) .
S3 C55 1.765(3) .
S4 C66 1.750(2) 3_676
S4 C62 1.751(2) .
C1 C2 1.386(5) .
C1 C6 1.406(4) .
C2 C3 1.381(5) .
C2 H2 0.9500 .
C3 C4 1.394(4) .
C3 H3 0.9500 .
C4 C5 1.386(4) .
C4 C13 1.534(5) .
C5 C6 1.401(4) .
C5 H5 0.9500 .
C6 C7 1.455(4) .
C7 C8 1.386(4) .
C7 C17 1.424(4) .
C8 C9 1.415(4) .
C9 C10 1.393(4) .
C10 C11 1.422(4) .
C10 C12 1.429(4) 3_667
C11 C12 1.363(4) .
C11 H11 0.9500 .
C12 C10 1.430(4) 3_667
C12 S2 1.753(3) 3_667
C13 C14 1.445(9) .
C13 C16 1.504(9) .
C13 C15 1.518(10) .
C13 C15A 1.560(8) .
C13 C16A 1.589(8) .
C13 C14A 1.607(9) .
C17 C18 1.209(4) .
C55 C56 1.394(4) .
C55 C60 1.401(4) .
C56 C57 1.387(4) .
C56 H56 0.9500 .
C57 C58 1.396(4) .
C57 H57 0.9500 .
C58 C59 1.385(4) .
C58 C67 1.539(4) .
C59 C60 1.404(4) .
C59 H59 0.9500 .
C60 C61 1.455(4) .
C61 C62 1.381(3) .
C61 C71 1.426(4) .
C62 C63 1.416(3) .
C63 C64 1.400(3) .
C64 C65 1.420(3) .
C64 C66 1.432(3) 3_676
C65 C66 1.365(4) .
C65 H65 0.9500 .
C66 C64 1.432(3) 3_676
C66 S4 1.750(2) 3_676
C67 C70 1.483(7) .
C67 C68A 1.507(8) .
C67 C69A 1.519(7) .
C67 C68 1.539(7) .
C67 C69 1.570(7) .
C67 C70A 1.587(8) .
C71 C72 1.202(4) .
C72 Si2 1.812(3) .
C72 Si2A 1.917(3) .
C14 H14A 0.9800 .
C14 H14B 0.9800 .
C14 H14C 0.9800 .
C15 H15A 0.9800 .
C15 H15B 0.9800 .
C15 H15C 0.9800 .
C16 H16A 0.9800 .
C16 H16B 0.9800 .
C16 H16C 0.9800 .
C14A H14D 0.9800 .
C14A H14E 0.9800 .
C14A H14F 0.9800 .
C15A H15D 0.9800 .
C15A H15E 0.9800 .
C15A H15F 0.9800 .
C16A H16D 0.9800 .
C16A H16E 0.9800 .
C16A H16F 0.9800 .
C19 C20 1.501(10) .
C19 C21 1.544(10) .
C19 H19 1.0000 .
C20 H20A 0.9800 .
C20 H20B 0.9800 .
C20 H20C 0.9800 .
C21 H21A 0.9800 .
C21 H21B 0.9800 .
C21 H21C 0.9800 .
C22 C23 1.527(8) .
C22 C24 1.532(9) .
C22 H22 1.0000 .
C23 H23A 0.9800 .
C23 H23B 0.9800 .
C23 H23C 0.9800 .
C24 H24A 0.9800 .
C24 H24B 0.9800 .
C24 H24C 0.9800 .
C25 C27 1.536(10) .
C25 C26 1.698(9) .
C25 H25 1.0000 .
C26 H26A 0.9800 .
C26 H26B 0.9800 .
C26 H26C 0.9800 .
C27 H27A 0.9800 .
C27 H27B 0.9800 .
C27 H27C 0.9800 .
C19A C21A 1.529(10) .
C19A C20A 1.927(10) .
C19A H19A 1.0000 .
C20A H20D 0.9800 .
C20A H20E 0.9800 .
C20A H20F 0.9800 .
C21A H21D 0.9800 .
C21A H21E 0.9800 .
C21A H21F 0.9800 .
C22A C24A 1.509(9) .
C22A C23A 1.517(10) .
C22A H22A 1.0000 .
C23A H23D 0.9800 .
C23A H23E 0.9800 .
C23A H23F 0.9800 .
C24A H24D 0.9800 .
C24A H24E 0.9800 .
C24A H24F 0.9800 .
C25A C26A 1.527(9) .
C25A C27A 1.540(9) .
C25A H25A 1.0000 .
C26A H26D 0.9800 .
C26A H26E 0.9800 .
C26A H26F 0.9800 .
C27A H27D 0.9800 .
C27A H27E 0.9800 .
C27A H27F 0.9800 .
C68 H68A 0.9800 .
C68 H68B 0.9800 .
C68 H68C 0.9800 .
C69 H69A 0.9800 .
C69 H69B 0.9800 .
C69 H69C 0.9800 .
C70 H70A 0.9800 .
C70 H70B 0.9800 .
C70 H70C 0.9800 .
C68A H68D 0.9800 .
C68A H68E 0.9800 .
C68A H68F 0.9800 .
C69A H69D 0.9800 .
C69A H69E 0.9800 .
C69A H69F 0.9800 .
C70A H70D 0.9800 .
C70A H70E 0.9800 .
C70A H70F 0.9800 .
Si2 C76 1.868(7) .
Si2 C79 1.886(7) .
Si2 C73 1.903(8) .
C73 C75 1.518(10) .
C73 C74 1.528(10) .
C73 H73 1.0000 .
C74 H74A 0.9800 .
C74 H74B 0.9800 .
C74 H74C 0.9800 .
C75 H75A 0.9800 .
C75 H75B 0.9800 .
C75 H75C 0.9800 .
C76 C77 1.505(10) .
C76 C78 1.540(8) .
C76 H76 1.0000 .
C77 H77A 0.9800 .
C77 H77B 0.9800 .
C77 H77C 0.9800 .
C78 H78A 0.9800 .
C78 H78B 0.9800 .
C78 H78C 0.9800 .
C79 C81 1.507(10) .
C79 C80 1.526(10) .
C79 H79 1.0000 .
C80 H80A 0.9800 .
C80 H80B 0.9800 .
C80 H80C 0.9800 .
C81 H81A 0.9800 .
C81 H81B 0.9800 .
C81 H81C 0.9800 .
Si2A C76A 1.872(7) .
Si2A C73A 1.892(7) .
Si2A C79A 1.912(8) .
C73A C74A 1.542(9) .
C73A C75A 1.549(9) .
C73A H73A 1.0000 .
C74A H74D 0.9800 .
C74A H74E 0.9800 .
C74A H74F 0.9800 .
C75A H75D 0.9800 .
C75A H75E 0.9800 .
C75A H75F 0.9800 .
C76A C77A 1.524(9) .
C76A C78A 1.531(9) .
C76A H76A 1.0000 .
C77A H77D 0.9800 .
C77A H77E 0.9800 .
C77A H77F 0.9800 .
C78A H78D 0.9800 .
C78A H78E 0.9800 .
C78A H78F 0.9800 .
C79A C81A 1.520(9) .
C79A C80A 1.538(9) .
C79A H79A 1.0000 .
C80A H80D 0.9800 .
C80A H80E 0.9800 .
C80A H80F 0.9800 .
C81A H81D 0.9800 .
C81A H81E 0.9800 .
C81A H81F 0.9800 .

loop_
_geom_torsion_atom_site_label_1
_geom_torsion_atom_site_label_2
_geom_torsion_atom_site_label_3
_geom_torsion_atom_site_label_4
_geom_torsion
_geom_torsion_site_symmetry_1
_geom_torsion_site_symmetry_4
C9 S1 C1 C2 176.8(2) . .
C9 S1 C1 C6 -4.4(3) . .
C6 C1 C2 C3 1.6(4) . .
S1 C1 C2 C3 -179.5(2) . .
C1 C2 C3 C4 0.4(4) . .
C2 C3 C4 C5 -1.6(4) . .
C2 C3 C4 C13 175.1(3) . .
C3 C4 C5 C6 0.9(4) . .
C13 C4 C5 C6 -175.9(3) . .
C4 C5 C6 C1 1.0(4) . .
C4 C5 C6 C7 -179.2(2) . .
C2 C1 C6 C5 -2.2(4) . .
S1 C1 C6 C5 178.9(2) . .
C2 C1 C6 C7 178.0(2) . .
S1 C1 C6 C7 -0.8(4) . .
C5 C6 C7 C8 -173.6(2) . .
C1 C6 C7 C8 6.1(4) . .
C5 C6 C7 C17 11.6(4) . .
C1 C6 C7 C17 -168.7(2) . .
C17 C7 C8 C9 170.0(2) . .
C6 C7 C8 C9 -5.0(4) . .
C17 C7 C8 S2 -6.4(3) . .
C6 C7 C8 S2 178.57(19) . .
C12 S2 C8 C7 176.4(2) 3_667 .
C12 S2 C8 C9 -0.51(19) 3_667 .
C7 C8 C9 C10 -176.6(2) . .
S2 C8 C9 C10 0.2(3) . .
C7 C8 C9 S1 -1.6(4) . .
S2 C8 C9 S1 175.21(14) . .
C1 S1 C9 C10 179.9(2) . .
C1 S1 C9 C8 5.5(2) . .
C8 C9 C10 C11 179.4(2) . .
S1 C9 C10 C11 4.5(4) . .
C8 C9 C10 C12 0.2(3) . 3_667
S1 C9 C10 C12 -174.65(18) . 3_667
C9 C10 C11 C12 -179.2(2) . .
C12 C10 C11 C12 -0.1(4) 3_667 .
C10 C11 C12 C10 0.1(4) . 3_667
C10 C11 C12 S2 -179.83(18) . 3_667
C5 C4 C13 C14 61.1(5) . .
C3 C4 C13 C14 -115.5(5) . .
C5 C4 C13 C16 -61.5(5) . .
C3 C4 C13 C16 121.9(5) . .
C5 C4 C13 C15 -178.9(5) . .
C3 C4 C13 C15 4.5(5) . .
C5 C4 C13 C15A -150.2(5) . .
C3 C4 C13 C15A 33.2(6) . .
C5 C4 C13 C16A -25.5(6) . .
C3 C4 C13 C16A 157.9(5) . .
C5 C4 C13 C14A 89.3(5) . .
C3 C4 C13 C14A -87.3(6) . .
C25A Si1 C18 C17 -155.4(14) . .
C19A Si1 C18 C17 -20.6(14) . .
C19 Si1 C18 C17 31.9(14) . .
C22 Si1 C18 C17 162.1(14) . .
C25 Si1 C18 C17 -86.8(14) . .
C22A Si1 C18 C17 89.3(14) . .
C63 S3 C55 C56 -179.22(19) . .
C63 S3 C55 C60 1.8(2) . .
C60 C55 C56 C57 -2.3(4) . .
S3 C55 C56 C57 178.6(2) . .
C55 C56 C57 C58 -0.6(4) . .
C56 C57 C58 C59 2.6(4) . .
C56 C57 C58 C67 -175.1(2) . .
C57 C58 C59 C60 -1.8(4) . .
C67 C58 C59 C60 176.0(2) . .
C56 C55 C60 C59 3.1(3) . .
S3 C55 C60 C59 -177.94(19) . .
C56 C55 C60 C61 -175.1(2) . .
S3 C55 C60 C61 3.8(3) . .
C58 C59 C60 C55 -1.1(4) . .
C58 C59 C60 C61 177.2(2) . .
C55 C60 C61 C62 -7.5(4) . .
C59 C60 C61 C62 174.3(2) . .
C55 C60 C61 C71 165.8(2) . .
C59 C60 C61 C71 -12.4(4) . .
C71 C61 C62 C63 -168.9(2) . .
C60 C61 C62 C63 4.6(4) . .
C71 C61 C62 S4 8.9(3) . .
C60 C61 C62 S4 -177.63(18) . .
C66 S4 C62 C61 -177.6(2) 3_676 .
C66 S4 C62 C63 0.50(18) 3_676 .
C61 C62 C63 C64 177.6(2) . .
S4 C62 C63 C64 -0.4(3) . .
C61 C62 C63 S3 1.9(3) . .
S4 C62 C63 S3 -176.07(13) . .
C55 S3 C63 C64 -179.8(2) . .
C55 S3 C63 C62 -4.5(2) . .
C62 C63 C64 C65 -179.4(2) . .
S3 C63 C64 C65 -3.8(4) . .
C62 C63 C64 C66 0.0(3) . 3_676
S3 C63 C64 C66 175.67(17) . 3_676
C63 C64 C65 C66 179.0(2) . .
C66 C64 C65 C66 -0.4(4) 3_676 .
C64 C65 C66 C64 0.4(4) . 3_676
C64 C65 C66 S4 179.76(17) . 3_676
C59 C58 C67 C70 51.5(4) . .
C57 C58 C67 C70 -130.8(4) . .
C59 C58 C67 C68A -105.2(5) . .
C57 C58 C67 C68A 72.4(5) . .
C59 C58 C67 C69A 132.4(5) . .
C57 C58 C67 C69A -50.0(5) . .
C59 C58 C67 C68 -71.3(4) . .
C57 C58 C67 C68 106.3(4) . .
C59 C58 C67 C69 172.8(4) . .
C57 C58 C67 C69 -9.6(4) . .
C59 C58 C67 C70A 13.0(5) . .
C57 C58 C67 C70A -169.4(4) . .
C18 Si1 C19 C20 -37.2(6) . .
C22 Si1 C19 C20 -166.9(5) . .
C25 Si1 C19 C20 76.9(6) . .
C18 Si1 C19 C21 83.4(5) . .
C22 Si1 C19 C21 -46.4(5) . .
C25 Si1 C19 C21 -162.5(4) . .
C19 Si1 C22 C23 -55.9(6) . .
C18 Si1 C22 C23 173.8(4) . .
C25 Si1 C22 C23 63.8(5) . .
C19 Si1 C22 C24 175.0(5) . .
C18 Si1 C22 C24 44.7(5) . .
C25 Si1 C22 C24 -65.3(5) . .
C25A Si1 C19A C21A -172.8(5) . .
C18 Si1 C19A C21A 56.3(6) . .
C22A Si1 C19A C21A -46.5(6) . .
C25A Si1 C19A C20A 44.1(5) . .
C18 Si1 C19A C20A -86.8(4) . .
C22A Si1 C19A C20A 170.4(4) . .
C19A Si1 C25A C26A 35.9(6) . .
C18 Si1 C25A C26A 163.6(4) . .
C22A Si1 C25A C26A -89.0(5) . .
C19A Si1 C25A C27A -86.1(5) . .
C18 Si1 C25A C27A 41.6(5) . .
C22A Si1 C25A C27A 149.0(4) . .
C71 C72 Si2 C76 122.3(13) . .
C71 C72 Si2 C79 -117.4(13) . .
C71 C72 Si2 C73 2.3(13) . .
C72 Si2 C76 C77 -57.3(6) . .
C79 Si2 C76 C77 -171.1(5) . .
C73 Si2 C76 C77 64.1(6) . .
C72 Si2 C76 C78 175.4(5) . .
C79 Si2 C76 C78 61.6(6) . .
C73 Si2 C76 C78 -63.2(6) . .
C72 Si2 C79 C81 -69.7(5) . .
C76 Si2 C79 C81 47.9(6) . .
C73 Si2 C79 C81 171.0(5) . .
C72 Si2 C79 C80 54.9(5) . .
C76 Si2 C79 C80 172.5(5) . .
C73 Si2 C79 C80 -64.3(6) . .
C76A Si2A C73A C74A -52.8(5) . .
C79A Si2A C73A C74A 176.8(4) . .
C72 Si2A C73A C74A 61.9(5) . .
C76A Si2A C73A C75A -176.2(5) . .
C79A Si2A C73A C75A 53.4(6) . .
C72 Si2A C73A C75A -61.5(5) . .
C73A Si2A C76A C77A 163.3(5) . .
C79A Si2A C76A C77A -71.0(6) . .
C72 Si2A C76A C77A 52.9(5) . .
C73A Si2A C76A C78A -68.8(6) . .
C79A Si2A C76A C78A 56.9(6) . .
C72 Si2A C76A C78A -179.2(4) . .
